data_2237565
loop_
_publ_author_name
'Maganhi, Stella H.'
'Dami\~ao, Mariana C. F. C. B.'
'Tavares, Maur\'icio T.'
'Parise Filho, Roberto'

_publ_section_title
;
 <i>N</i>-[(1,3-Benzodioxol-5-yl)methyl]-4-methylbenzamide: an analogue of
 capsaicin
;
_journal_coeditor_code TK5191
_journal_issue 3
_journal_name_full 'Acta Crystallographica Section E'
_journal_page_first o332
_journal_paper_doi 10.1107/S1600536813002201
_journal_volume 69
_journal_year 2013
_chemical_formula_iupac 'C16 H15 N O3'
_chemical_formula_moiety 'C16 H15 N O3'
_chemical_formula_sum 'C16 H15 N O3'
_chemical_formula_weight 269.29
_chemical_name_systematic
;
<i>N</i>-[(1,3-Benzodioxol-5-yl)methyl]-4-methylbenzamide
;
_space_group_IT_number 14
_symmetry_cell_setting monoclinic
_symmetry_space_group_name_Hall '-P 2ybc'
_symmetry_space_group_name_H-M 'P 1 21/c 1'
_atom_sites_solution_hydrogens geom
_atom_sites_solution_primary direct
_atom_sites_solution_secondary difmap
_audit_creation_method SHELXL-97
_cell_angle_alpha 90.00
_cell_angle_beta 92.139(2)
_cell_angle_gamma 90.00
_cell_formula_units_Z 4
_cell_length_a 4.9810(2)
_cell_length_b 26.6520(10)
_cell_length_c 10.0545(3)
_cell_measurement_reflns_used 5124
_cell_measurement_temperature 290(2)
_cell_measurement_theta_max 27.5
_cell_measurement_theta_min 3.1
_cell_volume 1333.84(8)
_computing_cell_refinement 'SCALEPACK (Otwinowski & Minor, 1997)'
_computing_data_collection 'COLLECT (Nonius, 1999)'
_computing_data_reduction 'DENZO (Otwinowski & Minor, 1997) and SCALEPACK'
_computing_molecular_graphics 'ORTEP-3 for Windows (Farrugia, 2012)\\bbr00'
_computing_publication_material '<i>Marvinsketch</i> (Chemaxon, 2010) and publCIF (Westrip, 2010)'
_computing_structure_refinement 'SHELXL97 (Sheldrick, 2008)'
_computing_structure_solution 'SIR97 (Altomare <i>et al.</i>, 1999)'
_diffrn_ambient_temperature 290(2)
_diffrn_detector_area_resol_mean 0
_diffrn_measured_fraction_theta_full 0.995
_diffrn_measured_fraction_theta_max 0.995
_diffrn_measurement_device_type 'Bruker APEXII CCD area-detector'
_diffrn_measurement_method '\f and \w'
_diffrn_radiation_monochromator graphite
_diffrn_radiation_source 'fine-focus sealed tube'
_diffrn_radiation_type MoK\a
_diffrn_radiation_wavelength 0.71073
_diffrn_reflns_av_R_equivalents 0.0225
_diffrn_reflns_av_sigmaI/netI 0.0373
_diffrn_reflns_limit_h_max 6
_diffrn_reflns_limit_h_min -6
_diffrn_reflns_limit_k_max 30
_diffrn_reflns_limit_k_min -32
_diffrn_reflns_limit_l_max 12
_diffrn_reflns_limit_l_min -12
_diffrn_reflns_number 4550
_diffrn_reflns_theta_full 26.00
_diffrn_reflns_theta_max 26.00
_diffrn_reflns_theta_min 3.06
_diffrn_standards_decay_% 0
_diffrn_standards_interval_count 0
_diffrn_standards_interval_time 0
_diffrn_standards_number 0
_exptl_absorpt_coefficient_mu 0.093
_exptl_absorpt_correction_T_max 0.951
_exptl_absorpt_correction_T_min 0.940
_exptl_absorpt_correction_type numerical
_exptl_absorpt_process_details '(SADABS; Sheldrick, 1996)'
_exptl_crystal_colour colourless
_exptl_crystal_density_diffrn 1.341
_exptl_crystal_density_method 'not measured'
_exptl_crystal_description prism
_exptl_crystal_F_000 568
_exptl_crystal_size_max 0.33
_exptl_crystal_size_mid 0.24
_exptl_crystal_size_min 0.16
_refine_diff_density_max 0.208
_refine_diff_density_min -0.204
_refine_ls_extinction_method none
_refine_ls_goodness_of_fit_ref 1.028
_refine_ls_hydrogen_treatment constr
_refine_ls_matrix_type full
_refine_ls_number_parameters 182
_refine_ls_number_reflns 2602
_refine_ls_number_restraints 0
_refine_ls_restrained_S_all 1.028
_refine_ls_R_factor_all 0.0851
_refine_ls_R_factor_gt 0.0500
_refine_ls_shift/su_max 0.000
_refine_ls_shift/su_mean 0.000
_refine_ls_structure_factor_coef Fsqd
_refine_ls_weighting_details 'calc w=1/[\s^2^(Fo^2^)+(0.0859P)^2^+0.0674P] where P=(Fo^2^+2Fc^2^)/3'
_refine_ls_weighting_scheme calc
_refine_ls_wR_factor_gt 0.1265
_refine_ls_wR_factor_ref 0.1489
_reflns_number_gt 1698
_reflns_number_total 2602
_reflns_threshold_expression I>2\s(I)
_cod_data_source_file tk5191.cif
_cod_data_source_block I
_cod_original_sg_symbol_H-M 'P 21/c'
_cod_database_code 2237565
_cod_database_fobs_code 2237565

loop_
_symmetry_equiv_pos_as_xyz
'x, y, z'
'-x, y+1/2, -z+1/2'
'-x, -y, -z'
'x, -y-1/2, z-1/2'

loop_
_atom_site_type_symbol
_atom_site_label
_atom_site_fract_x
_atom_site_fract_y
_atom_site_fract_z
_atom_site_U_iso_or_equiv
_atom_site_adp_type
_atom_site_calc_flag
_atom_site_refinement_flags
_atom_site_occupancy
_atom_site_symmetry_multiplicity
O O1 -0.0219(3) 0.06137(6) 0.88685(15) 0.0754(5) Uani d . 1 1
O O2 -0.0295(3) 0.00662(6) 0.71012(17) 0.0797(5) Uani d . 1 1
O O3 0.4080(3) 0.24272(5) 0.87268(12) 0.0634(4) Uani d . 1 1
N N1 0.4208(3) 0.22490(6) 0.65426(14) 0.0496(4) Uani d . 1 1
H H1N1 0.3768 0.2357 0.5702 0.060 Uiso d R 1 1
C C1 0.1365(4) 0.08000(7) 0.78849(19) 0.0525(5) Uani d . 1 1
C C2 0.1354(4) 0.04694(8) 0.6838(2) 0.0585(5) Uani d . 1 1
C C3 0.2867(5) 0.05485(8) 0.5769(2) 0.0733(6) Uani d . 1 1
H H3 0.2878 0.0322 0.5065 0.088 Uiso calc R 1 1
C C4 0.4407(4) 0.09851(8) 0.5771(2) 0.0649(6) Uani d . 1 1
H H4 0.5483 0.1047 0.5053 0.078 Uiso calc R 1 1
C C5 0.4398(3) 0.13305(7) 0.68029(18) 0.0503(5) Uani d . 1 1
C C6 0.2825(3) 0.12319(7) 0.79020(18) 0.0505(5) Uani d . 1 1
H H6 0.2782 0.1453 0.8616 0.061 Uiso calc R 1 1
C C7 -0.1575(5) 0.01955(9) 0.8290(2) 0.0740(7) Uani d . 1 1
H H7A -0.3444 0.0279 0.8094 0.089 Uiso calc R 1 1
H H7B -0.1510 -0.0086 0.8903 0.089 Uiso calc R 1 1
C C8 0.5961(4) 0.18139(7) 0.6730(2) 0.0556(5) Uani d . 1 1
H H8A 0.7042 0.1856 0.7545 0.067 Uiso calc R 1 1
H H8B 0.7169 0.1795 0.5997 0.067 Uiso calc R 1 1
C C9 0.3359(3) 0.25214(7) 0.75640(17) 0.0467(5) Uani d . 1 1
C C10 0.1449(3) 0.29384(7) 0.72454(16) 0.0440(4) Uani d . 1 1
C C11 -0.0105(4) 0.29652(7) 0.60682(19) 0.0547(5) Uani d . 1 1
H H11 0.0065 0.2719 0.5422 0.066 Uiso calc R 1 1
C C12 -0.1888(4) 0.33522(8) 0.5853(2) 0.0620(6) Uani d . 1 1
H H12 -0.2918 0.3360 0.5062 0.074 Uiso calc R 1 1
C C13 -0.2198(4) 0.37300(7) 0.6775(2) 0.0535(5) Uani d . 1 1
C C14 -0.0639(4) 0.37058(8) 0.7936(2) 0.0598(5) Uani d . 1 1
H H14 -0.0779 0.3958 0.8570 0.072 Uiso calc R 1 1
C C15 0.1126(4) 0.33142(8) 0.81753(18) 0.0576(5) Uani d . 1 1
H H15 0.2117 0.3303 0.8977 0.069 Uiso calc R 1 1
C C16 -0.4161(4) 0.41514(8) 0.6534(2) 0.0710(6) Uani d . 1 1
H H16A -0.3634 0.4345 0.5782 0.106 Uiso calc R 1 1
H H16B -0.4180 0.4363 0.7307 0.106 Uiso calc R 1 1
H H16C -0.5924 0.4016 0.6358 0.106 Uiso calc R 1 1

loop_
_atom_site_aniso_label
_atom_site_aniso_U_11
_atom_site_aniso_U_22
_atom_site_aniso_U_33
_atom_site_aniso_U_12
_atom_site_aniso_U_13
_atom_site_aniso_U_23
O1 0.0884(10) 0.0677(10) 0.0708(10) -0.0258(8) 0.0130(8) -0.0058(8)
O2 0.0972(11) 0.0531(9) 0.0875(12) -0.0117(8) -0.0135(9) -0.0127(8)
O3 0.0857(10) 0.0681(10) 0.0363(8) 0.0119(8) -0.0003(6) 0.0050(7)
N1 0.0628(9) 0.0497(9) 0.0366(8) 0.0042(7) 0.0049(7) 0.0051(7)
C1 0.0582(11) 0.0506(12) 0.0482(11) 0.0027(9) -0.0053(9) -0.0010(9)
C2 0.0697(13) 0.0469(11) 0.0577(13) 0.0060(10) -0.0126(10) -0.0048(10)
C3 0.1024(17) 0.0590(14) 0.0577(14) 0.0133(13) -0.0077(12) -0.0177(11)
C4 0.0821(14) 0.0646(14) 0.0486(12) 0.0180(11) 0.0101(10) -0.0022(10)
C5 0.0545(11) 0.0504(11) 0.0459(11) 0.0121(9) 0.0000(8) 0.0027(9)
C6 0.0592(11) 0.0481(11) 0.0440(11) 0.0028(9) 0.0003(8) -0.0066(9)
C7 0.0766(14) 0.0614(14) 0.0827(17) -0.0153(12) -0.0136(13) -0.0005(12)
C8 0.0553(11) 0.0590(12) 0.0530(11) 0.0067(10) 0.0089(8) 0.0053(9)
C9 0.0559(10) 0.0482(11) 0.0361(10) -0.0035(8) 0.0040(8) 0.0042(8)
C10 0.0507(10) 0.0452(10) 0.0365(9) -0.0044(8) 0.0069(7) 0.0020(8)
C11 0.0632(11) 0.0533(12) 0.0474(11) 0.0016(9) -0.0009(9) -0.0075(9)
C12 0.0610(12) 0.0660(14) 0.0582(13) 0.0061(11) -0.0090(9) -0.0025(11)
C13 0.0481(10) 0.0524(12) 0.0605(12) -0.0026(9) 0.0088(9) 0.0040(10)
C14 0.0707(13) 0.0547(13) 0.0544(12) 0.0039(10) 0.0093(10) -0.0095(10)
C15 0.0712(13) 0.0598(13) 0.0417(11) 0.0020(10) -0.0008(9) -0.0037(9)
C16 0.0593(13) 0.0664(14) 0.0879(17) 0.0101(11) 0.0121(11) 0.0065(12)

loop_
_atom_type_symbol
_atom_type_description
_atom_type_scat_dispersion_real
_atom_type_scat_dispersion_imag
_atom_type_scat_source
C C 0.0033 0.0016 'International Tables Vol C Tables 4.2.6.8 and 6.1.1.4'
H H 0.0000 0.0000 'International Tables Vol C Tables 4.2.6.8 and 6.1.1.4'
N N 0.0061 0.0033 'International Tables Vol C Tables 4.2.6.8 and 6.1.1.4'
O O 0.0106 0.0060 'International Tables Vol C Tables 4.2.6.8 and 6.1.1.4'

loop_
_geom_angle_atom_site_label_1
_geom_angle_atom_site_label_2
_geom_angle_atom_site_label_3
_geom_angle
C1 O1 C7 105.39(16)
C2 O2 C7 105.13(16)
C9 N1 C8 122.43(15)
C9 N1 H1N1 117.9
C8 N1 H1N1 119.5
C6 C1 C2 122.7(2)
C6 C1 O1 127.92(18)
C2 C1 O1 109.40(18)
C3 C2 C1 121.5(2)
C3 C2 O2 128.7(2)
C1 C2 O2 109.73(19)
C2 C3 C4 116.89(19)
C2 C3 H3 121.6
C4 C3 H3 121.6
C5 C4 C3 122.5(2)
C5 C4 H4 118.7
C3 C4 H4 118.7
C4 C5 C6 118.83(19)
C4 C5 C8 120.96(17)
C6 C5 C8 120.17(17)
C1 C6 C5 117.52(17)
C1 C6 H6 121.2
C5 C6 H6 121.2
O1 C7 O2 108.35(18)
O1 C7 H7A 110.0
O2 C7 H7A 110.0
O1 C7 H7B 110.0
O2 C7 H7B 110.0
H7A C7 H7B 108.4
N1 C8 C5 112.19(14)
N1 C8 H8A 109.2
C5 C8 H8A 109.2
N1 C8 H8B 109.2
C5 C8 H8B 109.2
H8A C8 H8B 107.9
O3 C9 N1 121.77(17)
O3 C9 C10 121.03(16)
N1 C9 C10 117.19(15)
C15 C10 C11 117.55(17)
C15 C10 C9 118.96(16)
C11 C10 C9 123.47(17)
C12 C11 C10 120.57(18)
C12 C11 H11 119.7
C10 C11 H11 119.7
C11 C12 C13 121.98(18)
C11 C12 H12 119.0
C13 C12 H12 119.0
C14 C13 C12 117.42(18)
C14 C13 C16 120.94(19)
C12 C13 C16 121.64(18)
C13 C14 C15 121.17(18)
C13 C14 H14 119.4
C15 C14 H14 119.4
C14 C15 C10 121.30(17)
C14 C15 H15 119.4
C10 C15 H15 119.4
C13 C16 H16A 109.5
C13 C16 H16B 109.5
H16A C16 H16B 109.5
C13 C16 H16C 109.5
H16A C16 H16C 109.5
H16B C16 H16C 109.5

loop_
_geom_bond_atom_site_label_1
_geom_bond_atom_site_label_2
_geom_bond_distance
O1 C1 1.380(2)
O1 C7 1.417(3)
O2 C2 1.384(2)
O2 C7 1.418(3)
O3 C9 1.2358(19)
N1 C9 1.339(2)
N1 C8 1.459(2)
N1 H1N1 0.9124
C1 C6 1.361(3)
C1 C2 1.372(3)
C2 C3 1.352(3)
C3 C4 1.394(3)
C3 H3 0.9300
C4 C5 1.387(3)
C4 H4 0.9300
C5 C6 1.403(3)
C5 C8 1.508(3)
C6 H6 0.9300
C7 H7A 0.9700
C7 H7B 0.9700
C8 H8A 0.9700
C8 H8B 0.9700
C9 C10 1.490(3)
C10 C15 1.384(3)
C10 C11 1.392(3)
C11 C12 1.373(3)
C11 H11 0.9300
C12 C13 1.382(3)
C12 H12 0.9300
C13 C14 1.380(3)
C13 C16 1.503(3)
C14 C15 1.380(3)
C14 H14 0.9300
C15 H15 0.9300
C16 H16A 0.9600
C16 H16B 0.9600
C16 H16C 0.9600

loop_
_geom_hbond_atom_site_label_D
_geom_hbond_atom_site_label_H
_geom_hbond_atom_site_label_A
_geom_hbond_site_symmetry_A
_geom_hbond_distance_DH
_geom_hbond_distance_HA
_geom_hbond_distance_DA
_geom_hbond_angle_DHA
N1 H1N1 O3 4_565 0.91 2.08 2.958(2) 162
C7 H7A Cg1 0_655 0.97 2.74 3.603(3) 149
C16 H16C Cg2 0_655 0.96 2.96 3.829(2) 151

loop_
_geom_torsion_atom_site_label_1
_geom_torsion_atom_site_label_2
_geom_torsion_atom_site_label_3
_geom_torsion_atom_site_label_4
_geom_torsion
C7 O1 C1 C6 172.16(19)
C7 O1 C1 C2 -9.7(2)
C6 C1 C2 C3 1.8(3)
O1 C1 C2 C3 -176.41(17)
C6 C1 C2 O2 179.79(16)
O1 C1 C2 O2 1.6(2)
C7 O2 C2 C3 -174.9(2)
C7 O2 C2 C1 7.3(2)
C1 C2 C3 C4 -0.9(3)
O2 C2 C3 C4 -178.44(19)
C2 C3 C4 C5 -0.7(3)
C3 C4 C5 C6 1.5(3)
C3 C4 C5 C8 -176.20(18)
C2 C1 C6 C5 -1.0(3)
O1 C1 C6 C5 176.87(17)
C4 C5 C6 C1 -0.6(3)
C8 C5 C6 C1 177.12(16)
C1 O1 C7 O2 14.2(2)
C2 O2 C7 O1 -13.3(2)
C9 N1 C8 C5 93.3(2)
C4 C5 C8 N1 108.75(19)
C6 C5 C8 N1 -68.9(2)
C8 N1 C9 O3 2.1(3)
C8 N1 C9 C10 -176.54(15)
O3 C9 C10 C15 20.0(3)
N1 C9 C10 C15 -161.38(17)
O3 C9 C10 C11 -158.13(18)
N1 C9 C10 C11 20.5(3)
C15 C10 C11 C12 -0.1(3)
C9 C10 C11 C12 178.03(17)
C10 C11 C12 C13 0.6(3)
C11 C12 C13 C14 0.0(3)
C11 C12 C13 C16 -179.77(18)
C12 C13 C14 C15 -1.1(3)
C16 C13 C14 C15 178.62(18)
C13 C14 C15 C10 1.7(3)
C11 C10 C15 C14 -1.1(3)
C9 C10 C15 C14 -179.27(17)

loop_
_cod_related_entry_id
_cod_related_entry_database
_cod_related_entry_code
1 ChemSpider 765339
